data_7229333
loop_
_publ_author_name
'Wang, Qian-You'
'Wang, Shan'
'Feng, Xiao'
'Wu, Le'
'Zhang, Sheng-Han'
'Ding, Nan'
'Tong, Wen-Chao'
'Zhou, Ming-Rui'
'Wang, Bo'
'Yang, Li'

_publ_section_title
;
 A facile method to prepare energetic materials (EMs)
;
_journal_issue 76
_journal_name_full 'RSC Adv.'
_journal_page_first 48161
_journal_paper_doi 10.1039/C7RA08115D
_journal_volume 7
_journal_year 2017
_chemical_formula_sum 'C2 H8 N6 O2'
_chemical_formula_weight 148.14
_chemical_name_systematic
; 
 ? 
;
_space_group_IT_number 33
_symmetry_cell_setting orthorhombic
_symmetry_space_group_name_Hall 'P 2c -2n'
_symmetry_space_group_name_H-M 'P n a 21'
_atom_sites_solution_hydrogens difmap
_atom_sites_solution_primary direct
_atom_sites_solution_secondary difmap
_audit_creation_method SHELXL-97
_audit_update_record
;
2016-06-01 deposited with the CCDC.
2017-10-09 downloaded from the CCDC.
;
_cell_angle_alpha 90.00
_cell_angle_beta 90.00
_cell_angle_gamma 90.00
_cell_formula_units_Z 4
_cell_length_a 9.280(3)
_cell_length_b 4.5988(16)
_cell_length_c 14.376(5)
_cell_measurement_reflns_used 2427
_cell_measurement_temperature 153(2)
_cell_measurement_theta_max 31,461
_cell_measurement_theta_min 2.185
_cell_volume 613.5(4)
_computing_cell_refinement 'CrystalClear (Rigaku Inc., 2008)'
_computing_data_collection 'CrystalClear (Rigaku Inc., 2008)'
_computing_data_reduction 'CrystalClear (Rigaku Inc., 2008)'
_computing_structure_refinement 'SHELXL-97 (Sheldrick, 1997)'
_computing_structure_solution 'SHELXS-97 (Sheldrick, 1990)'
_diffrn_ambient_temperature 153(2)
_diffrn_detector_area_resol_mean 28.5714
_diffrn_measured_fraction_theta_full 0.998
_diffrn_measured_fraction_theta_max 0.998
_diffrn_measurement_device_type AFC10/Saturn724+
_diffrn_measurement_method 'phi and omega scans'
_diffrn_radiation_monochromator graphite
_diffrn_radiation_source 'Rotating Anode'
_diffrn_radiation_type MoK\a
_diffrn_radiation_wavelength 0.71073
_diffrn_reflns_av_R_equivalents 0.0253
_diffrn_reflns_av_sigmaI/netI 0.0270
_diffrn_reflns_limit_h_max 12
_diffrn_reflns_limit_h_min -13
_diffrn_reflns_limit_k_max 6
_diffrn_reflns_limit_k_min -6
_diffrn_reflns_limit_l_max 21
_diffrn_reflns_limit_l_min -20
_diffrn_reflns_number 6776
_diffrn_reflns_theta_full 31.50
_diffrn_reflns_theta_max 31.50
_diffrn_reflns_theta_min 2.83
_diffrn_standards_decay_% 0
_diffrn_standards_interval_count 0
_diffrn_standards_interval_time 0
_diffrn_standards_number 0
_exptl_absorpt_coefficient_mu 0.137
_exptl_absorpt_correction_type none
_exptl_crystal_colour Colorless
_exptl_crystal_density_diffrn 1.604
_exptl_crystal_density_method 'not measured'
_exptl_crystal_description Prism
_exptl_crystal_F_000 312
_exptl_crystal_size_max 0.31
_exptl_crystal_size_mid 0.27
_exptl_crystal_size_min 0.10
_refine_diff_density_max 0.244
_refine_diff_density_min -0.192
_refine_diff_density_rms 0.042
_refine_ls_abs_structure_details 'Flack H D (1983), Acta Cryst. A39, 876-881'
_refine_ls_abs_structure_Flack 1.4(13)
_refine_ls_extinction_coef 0.004(3)
_refine_ls_extinction_expression Fc^*^=kFc[1+0.001xFc^2^\l^3^/sin(2\q)]^-1/4^
_refine_ls_extinction_method SHELXL
_refine_ls_goodness_of_fit_ref 1.000
_refine_ls_hydrogen_treatment X,Y,Z,Ueq
_refine_ls_matrix_type full
_refine_ls_number_parameters 124
_refine_ls_number_reflns 1923
_refine_ls_number_restraints 1
_refine_ls_restrained_S_all 0.999
_refine_ls_R_factor_all 0.0366
_refine_ls_R_factor_gt 0.0343
_refine_ls_shift/su_max 0.001
_refine_ls_shift/su_mean 0.000
_refine_ls_structure_factor_coef Fsqd
_refine_ls_weighting_details 'calc w=1/[\s^2^(Fo^2^)+(0.0396P)^2^+0.0980P] where P=(Fo^2^+2Fc^2^)/3'
_refine_ls_weighting_scheme calc
_refine_ls_wR_factor_gt 0.0764
_refine_ls_wR_factor_ref 0.0780
_reflns_number_gt 1829
_reflns_number_total 1923
_reflns_threshold_expression >2sigma(I)
_cod_data_source_file c7ra08115d2.cif
_cod_data_source_block bn3425
_cod_depositor_comments
;
The following automatic conversions were performed:

'_symmetry_cell_setting' value 'Orthorhombic' changed to
'orthorhombic' according to
/home/data/users/saulius/crontab/automatic-downloads/rss-feeds/RSC/lib/dictionaries/cif_core.dic
dictionary named 'cif_core.dic' version 2.4.2 from 2011-04-26.

Automatic conversion script
Id: cif_fix_values 4973 2017-02-22 13:04:09Z antanas 
;
_cod_original_sg_symbol_H-M Pna2(1)
_cod_database_code 7229333

loop_
_symmetry_equiv_pos_as_xyz
'x, y, z'
'-x, -y, z+1/2'
'x+1/2, -y+1/2, z'
'-x+1/2, y+1/2, z+1/2'

loop_
_atom_site_label
_atom_site_type_symbol
_atom_site_fract_x
_atom_site_fract_y
_atom_site_fract_z
_atom_site_U_iso_or_equiv
_atom_site_adp_type
_atom_site_occupancy
_atom_site_symmetry_multiplicity
_atom_site_calc_flag
O1 O 0.08554(10) 0.5203(2) 0.56585(7) 0.0198(2) Uani 1 1 d
O2 O 0.62632(10) 0.5314(2) 0.74646(7) 0.0201(2) Uani 1 1 d
N1 N 0.24030(15) 0.8960(3) 0.45393(9) 0.0271(3) Uani 1 1 d
N2 N 0.29906(13) 0.7327(2) 0.52806(9) 0.0225(2) Uani 1 1 d
N3 N 0.28178(12) 0.4144(2) 0.65210(8) 0.0175(2) Uani 1 1 d
N4 N 0.43056(12) 0.4156(2) 0.66129(8) 0.0175(2) Uani 1 1 d
N5 N 0.41399(12) 0.7576(2) 0.77839(9) 0.0199(2) Uani 1 1 d
N6 N 0.47267(14) 0.9460(3) 0.84578(9) 0.0234(3) Uani 1 1 d
C1 C 0.21665(13) 0.5567(3) 0.57989(9) 0.0161(2) Uani 1 1 d
C2 C 0.49562(13) 0.5684(2) 0.73120(9) 0.0155(2) Uani 1 1 d
H5 H 0.3247(18) 0.771(4) 0.7650(13) 0.019(4) Uiso 1 1 d
H2 H 0.3871(19) 0.759(4) 0.5380(16) 0.023(5) Uiso 1 1 d
H3 H 0.232(2) 0.280(4) 0.6825(13) 0.025(4) Uiso 1 1 d
H1A H 0.1764(19) 1.022(4) 0.4778(15) 0.024(4) Uiso 1 1 d
H1B H 0.194(2) 0.771(5) 0.4163(15) 0.037(5) Uiso 1 1 d
H4 H 0.481(2) 0.272(4) 0.6391(14) 0.034(5) Uiso 1 1 d
H6A H 0.506(2) 0.836(5) 0.8919(19) 0.052(6) Uiso 1 1 d
H6B H 0.552(2) 1.025(5) 0.8246(17) 0.044(6) Uiso 1 1 d

loop_
_atom_site_aniso_label
_atom_site_aniso_U_11
_atom_site_aniso_U_22
_atom_site_aniso_U_33
_atom_site_aniso_U_23
_atom_site_aniso_U_13
_atom_site_aniso_U_12
O1 0.0125(4) 0.0223(4) 0.0244(5) 0.0026(3) -0.0034(3) -0.0019(3)
O2 0.0113(4) 0.0219(4) 0.0269(5) -0.0018(4) -0.0031(4) 0.0008(3)
N1 0.0236(6) 0.0308(6) 0.0269(6) 0.0101(5) -0.0046(5) -0.0043(5)
N2 0.0153(6) 0.0279(5) 0.0243(5) 0.0062(5) -0.0042(4) -0.0049(4)
N3 0.0105(5) 0.0191(5) 0.0231(6) 0.0024(4) -0.0021(4) -0.0014(4)
N4 0.0097(5) 0.0187(4) 0.0240(6) -0.0033(4) -0.0022(4) 0.0012(4)
N5 0.0135(5) 0.0227(5) 0.0236(6) -0.0051(4) -0.0030(4) 0.0014(4)
N6 0.0213(6) 0.0254(5) 0.0235(6) -0.0072(4) -0.0028(5) -0.0018(5)
C1 0.0146(5) 0.0151(5) 0.0186(6) -0.0027(4) 0.0000(4) 0.0003(4)
C2 0.0128(5) 0.0154(5) 0.0182(5) 0.0026(4) -0.0014(4) -0.0012(4)

loop_
_atom_type_symbol
_atom_type_description
_atom_type_scat_dispersion_real
_atom_type_scat_dispersion_imag
_atom_type_scat_source
C C 0.0033 0.0016 'International Tables Vol C Tables 4.2.6.8 and 6.1.1.4'
H H 0.0000 0.0000 'International Tables Vol C Tables 4.2.6.8 and 6.1.1.4'
N N 0.0061 0.0033 'International Tables Vol C Tables 4.2.6.8 and 6.1.1.4'
O O 0.0106 0.0060 'International Tables Vol C Tables 4.2.6.8 and 6.1.1.4'

loop_
_geom_angle_atom_site_label_1
_geom_angle_atom_site_label_2
_geom_angle_atom_site_label_3
_geom_angle
N2 N1 H1A 108.0(13)
N2 N1 H1B 107.3(14)
H1A N1 H1B 109.3(17)
C1 N2 N1 121.34(12)
C1 N2 H2 123.2(14)
N1 N2 H2 115.4(14)
C1 N3 N4 120.67(10)
C1 N3 H3 118.5(12)
N4 N3 H3 118.4(12)
C2 N4 N3 120.78(10)
C2 N4 H4 115.2(13)
N3 N4 H4 119.6(13)
C2 N5 N6 121.97(11)
C2 N5 H5 118.9(12)
N6 N5 H5 119.1(12)
N5 N6 H6A 107.3(15)
N5 N6 H6B 109.9(16)
H6A N6 H6B 101.7(18)
O1 C1 N2 123.31(12)
O1 C1 N3 119.37(11)
N2 C1 N3 117.32(11)
O2 C2 N5 123.46(12)
O2 C2 N4 119.33(11)
N5 C2 N4 117.19(11)

loop_
_geom_bond_atom_site_label_1
_geom_bond_atom_site_label_2
_geom_bond_distance
O1 C1 1.2447(16)
O2 C2 1.2442(16)
N1 N2 1.4133(17)
N1 H1A 0.897(18)
N1 H1B 0.90(2)
N2 C1 1.3397(17)
N2 H2 0.838(18)
N3 C1 1.3681(17)
N3 N4 1.3870(14)
N3 H3 0.89(2)
N4 C2 1.3670(16)
N4 H4 0.87(2)
N5 C2 1.3384(17)
N5 N6 1.4090(17)
N5 H5 0.853(17)
N6 H6A 0.89(3)
N6 H6B 0.87(2)

loop_
_geom_torsion_atom_site_label_1
_geom_torsion_atom_site_label_2
_geom_torsion_atom_site_label_3
_geom_torsion_atom_site_label_4
_geom_torsion
C1 N3 N4 C2 109.44(12)
N1 N2 C1 O1 1.4(2)
N1 N2 C1 N3 -177.90(12)
N4 N3 C1 O1 170.32(11)
N4 N3 C1 N2 -10.33(17)
N6 N5 C2 O2 4.4(2)
N6 N5 C2 N4 -173.92(12)
N3 N4 C2 O2 169.26(11)
N3 N4 C2 N5 -12.39(17)
